data_4315981
loop_
_publ_author_name
'Ryan E. Cowley'
'Nathan J. DeYonker'
'Nathan A. Eckert'
'Thomas R. Cundari'
'Serena DeBeer'
'Eckhard Bill'
'Xavier Ottenwaelder'
'Christine Flaschenriem'
'Patrick L. Holland'

_publ_section_title
;
 Three-Coordinate Terminal Imidoiron(III) Complexes: Structure,
 Spectroscopy, and Mechanism of Formation
;
_journal_name_full 'Inorganic Chemistry'
_journal_page_first 6172
_journal_page_last 6187
_journal_paper_doi 10.1021/ic100846b
_journal_volume 49
_journal_year 2010
_chemical_formula_moiety 'C39 H56 Fe N3'
_chemical_formula_sum 'C39 H56 Fe N3'
_chemical_formula_weight 622.72
_chemical_name_common 2
_chemical_name_systematic
; 
 ? 
;
_space_group_IT_number 14
_symmetry_cell_setting monoclinic
_symmetry_space_group_name_Hall '-P 2ybc'
_symmetry_space_group_name_H-M 'P 1 21/c 1'
_atom_sites_solution_hydrogens geom
_atom_sites_solution_primary direct
_atom_sites_solution_secondary difmap
_audit_creation_method SHELXL-97
_cell_angle_alpha 90.00
_cell_angle_beta 93.059(6)
_cell_angle_gamma 90.00
_cell_formula_units_Z 4
_cell_length_a 11.134(3)
_cell_length_b 12.925(4)
_cell_length_c 25.274(8)
_cell_measurement_reflns_used 4029
_cell_measurement_temperature 100.0(1)
_cell_measurement_theta_max 31.86
_cell_measurement_theta_min 2.42
_cell_volume 3631.9(19)
_computing_cell_refinement 'SAINT (Bruker, 2008)'
_computing_data_collection 'APEX2 (Bruker, 2009)'
_computing_data_reduction 'SAINT (Bruker, 2008)'
_computing_molecular_graphics 'SHELXTL (Sheldrick, 2008)'
_computing_publication_material 'SHELXTL (Sheldrick, 2008)'
_computing_structure_refinement 'SHELXL-97 (Sheldrick, 2008)'
_computing_structure_solution 'SIR97 (Altomare et al., 1999)'
_diffrn_ambient_temperature 100.0(1)
_diffrn_measured_fraction_theta_full 1.000
_diffrn_measured_fraction_theta_max 1.000
_diffrn_measurement_device_type 'Bruker SMART APEX II CCD Platform'
_diffrn_measurement_method 'area detector, \w scans per \f'
_diffrn_radiation_monochromator graphite
_diffrn_radiation_source 'fine-focus sealed tube'
_diffrn_radiation_type MoK\a
_diffrn_radiation_wavelength 0.71073
_diffrn_reflns_av_R_equivalents 0.0887
_diffrn_reflns_av_sigmaI/netI 0.0686
_diffrn_reflns_limit_h_max 17
_diffrn_reflns_limit_h_min -17
_diffrn_reflns_limit_k_max 19
_diffrn_reflns_limit_k_min -19
_diffrn_reflns_limit_l_max 38
_diffrn_reflns_limit_l_min -38
_diffrn_reflns_number 69869
_diffrn_reflns_theta_full 33.14
_diffrn_reflns_theta_max 33.14
_diffrn_reflns_theta_min 1.77
_diffrn_standards_number 0
_exptl_absorpt_coefficient_mu 0.444
_exptl_absorpt_correction_T_max 0.9825
_exptl_absorpt_correction_T_min 0.9009
_exptl_absorpt_correction_type multi-scan
_exptl_absorpt_process_details 'SADABS (Sheldrick, 2008)'
_exptl_crystal_colour yellow-brown
_exptl_crystal_density_diffrn 1.139
_exptl_crystal_density_method 'not measured'
_exptl_crystal_description plate
_exptl_crystal_F_000 1348
_exptl_crystal_size_max 0.24
_exptl_crystal_size_mid 0.16
_exptl_crystal_size_min 0.04
_refine_diff_density_max 0.539
_refine_diff_density_min -0.325
_refine_diff_density_rms 0.075
_refine_ls_extinction_method none
_refine_ls_goodness_of_fit_ref 1.014
_refine_ls_hydrogen_treatment constr
_refine_ls_matrix_type full
_refine_ls_number_parameters 398
_refine_ls_number_reflns 13844
_refine_ls_number_restraints 0
_refine_ls_restrained_S_all 1.014
_refine_ls_R_factor_all 0.0934
_refine_ls_R_factor_gt 0.0519
_refine_ls_shift/su_max 0.000
_refine_ls_shift/su_mean 0.000
_refine_ls_structure_factor_coef Fsqd
_refine_ls_weighting_details 'calc w=1/[\s^2^(Fo^2^)+(0.0593P)^2^+0.3327P] where P=(Fo^2^+2Fc^2^)/3'
_refine_ls_weighting_scheme calc
_refine_ls_wR_factor_gt 0.1114
_refine_ls_wR_factor_ref 0.1297
_reflns_number_gt 9096
_reflns_number_total 13844
_reflns_threshold_expression >2sigma(I)
_cod_data_source_file ic100846b_si_001_1.cif
_cod_data_source_block 2
_cod_original_cell_volume 3631.8(19)
_cod_database_code 4315981

loop_
_symmetry_equiv_pos_as_xyz
'x, y, z'
'-x, y+1/2, -z+1/2'
'-x, -y, -z'
'x, -y-1/2, z-1/2'

loop_
_atom_site_label
_atom_site_type_symbol
_atom_site_fract_x
_atom_site_fract_y
_atom_site_fract_z
_atom_site_U_iso_or_equiv
_atom_site_adp_type
_atom_site_occupancy
_atom_site_symmetry_multiplicity
_atom_site_calc_flag
_atom_site_refinement_flags
_atom_site_disorder_assembly
_atom_site_disorder_group
Fe1 Fe 0.750911(19) 0.259347(16) 0.365859(9) 0.01486(6) Uani 1 1 d . . .
N11 N 0.64144(11) 0.14973(10) 0.38228(5) 0.0150(2) Uani 1 1 d . . .
N21 N 0.64673(11) 0.31518(10) 0.31010(5) 0.0149(2) Uani 1 1 d . . .
C11 C 0.46294(15) 0.03921(13) 0.37439(7) 0.0224(3) Uani 1 1 d . . .
H11A H 0.5110 -0.0241 0.3730 0.034 Uiso 1 1 calc R . .
H11B H 0.3906 0.0321 0.3508 0.034 Uiso 1 1 calc R . .
H11C H 0.4396 0.0508 0.4108 0.034 Uiso 1 1 calc R . .
C21 C 0.53607(14) 0.12965(11) 0.35682(6) 0.0162(3) Uani 1 1 d . . .
C31 C 0.48925(14) 0.18952(12) 0.31470(6) 0.0173(3) Uani 1 1 d . . .
H31A H 0.4144 0.1675 0.2988 0.021 Uiso 1 1 calc R . .
C41 C 0.53956(13) 0.27834(12) 0.29306(6) 0.0156(3) Uani 1 1 d . . .
C51 C 0.46971(14) 0.33375(13) 0.24907(7) 0.0211(3) Uani 1 1 d . . .
H51A H 0.4552 0.4054 0.2597 0.032 Uiso 1 1 calc R . .
H51B H 0.3926 0.2987 0.2417 0.032 Uiso 1 1 calc R . .
H51C H 0.5158 0.3333 0.2171 0.032 Uiso 1 1 calc R . .
C12 C 0.68401(13) 0.08918(11) 0.42716(6) 0.0159(3) Uani 1 1 d . . .
C22 C 0.76029(14) 0.00440(12) 0.41940(7) 0.0197(3) Uani 1 1 d . . .
C32 C 0.81507(16) -0.04294(13) 0.46399(8) 0.0253(4) Uani 1 1 d . . .
H32A H 0.8681 -0.0995 0.4596 0.030 Uiso 1 1 calc R . .
C42 C 0.79345(17) -0.00903(14) 0.51422(7) 0.0272(4) Uani 1 1 d . . .
H42A H 0.8332 -0.0411 0.5441 0.033 Uiso 1 1 calc R . .
C52 C 0.71407(16) 0.07152(13) 0.52132(7) 0.0229(3) Uani 1 1 d . . .
H52A H 0.6980 0.0928 0.5562 0.028 Uiso 1 1 calc R . .
C62 C 0.65729(14) 0.12193(12) 0.47809(6) 0.0175(3) Uani 1 1 d . . .
C72 C 0.78522(16) -0.03204(12) 0.36402(7) 0.0229(3) Uani 1 1 d . . .
H72A H 0.7212 -0.0028 0.3391 0.028 Uiso 1 1 calc R . .
C82 C 0.7809(2) -0.14944(14) 0.35881(9) 0.0359(5) Uani 1 1 d . . .
H82A H 0.7031 -0.1748 0.3698 0.054 Uiso 1 1 calc R . .
H82B H 0.8457 -0.1801 0.3814 0.054 Uiso 1 1 calc R . .
H82C H 0.7910 -0.1689 0.3218 0.054 Uiso 1 1 calc R . .
C92 C 0.90613(19) 0.00879(17) 0.34723(9) 0.0408(5) Uani 1 1 d . . .
H92A H 0.9073 0.0844 0.3500 0.061 Uiso 1 1 calc R . .
H92B H 0.9177 -0.0116 0.3105 0.061 Uiso 1 1 calc R . .
H92C H 0.9709 -0.0203 0.3704 0.061 Uiso 1 1 calc R . .
C102 C 0.57284(15) 0.21120(12) 0.48666(6) 0.0204(3) Uani 1 1 d . . .
H10A H 0.5257 0.2241 0.4525 0.024 Uiso 1 1 calc R . .
C112 C 0.64399(19) 0.30942(14) 0.50085(8) 0.0329(4) Uani 1 1 d . . .
H11D H 0.6991 0.3246 0.4729 0.049 Uiso 1 1 calc R . .
H11E H 0.6902 0.2992 0.5345 0.049 Uiso 1 1 calc R . .
H11F H 0.5883 0.3674 0.5042 0.049 Uiso 1 1 calc R . .
C122 C 0.48331(16) 0.18782(14) 0.52901(7) 0.0265(4) Uani 1 1 d . . .
H12A H 0.4402 0.1236 0.5200 0.040 Uiso 1 1 calc R . .
H12B H 0.4256 0.2449 0.5306 0.040 Uiso 1 1 calc R . .
H12C H 0.5268 0.1801 0.5635 0.040 Uiso 1 1 calc R . .
C13 C 0.69536(13) 0.40477(12) 0.28543(6) 0.0159(3) Uani 1 1 d . . .
C23 C 0.68179(14) 0.50227(12) 0.30920(6) 0.0178(3) Uani 1 1 d . . .
C33 C 0.74143(15) 0.58632(12) 0.28812(7) 0.0220(3) Uani 1 1 d . . .
H33A H 0.7350 0.6525 0.3041 0.026 Uiso 1 1 calc R . .
C43 C 0.80962(15) 0.57525(13) 0.24446(7) 0.0242(3) Uani 1 1 d . . .
H43A H 0.8501 0.6333 0.2308 0.029 Uiso 1 1 calc R . .
C53 C 0.81889(15) 0.47934(14) 0.22062(7) 0.0229(3) Uani 1 1 d . . .
H53A H 0.8642 0.4727 0.1900 0.028 Uiso 1 1 calc R . .
C63 C 0.76305(14) 0.39228(12) 0.24071(6) 0.0183(3) Uani 1 1 d . . .
C73 C 0.60647(15) 0.51693(13) 0.35681(7) 0.0213(3) Uani 1 1 d . . .
H73A H 0.5665 0.4495 0.3640 0.026 Uiso 1 1 calc R . .
C83 C 0.50802(17) 0.59787(15) 0.34630(8) 0.0301(4) Uani 1 1 d . . .
H83A H 0.4591 0.5788 0.3144 0.045 Uiso 1 1 calc R . .
H83B H 0.5450 0.6657 0.3411 0.045 Uiso 1 1 calc R . .
H83C H 0.4569 0.6010 0.3767 0.045 Uiso 1 1 calc R . .
C93 C 0.68552(19) 0.54549(15) 0.40590(7) 0.0299(4) Uani 1 1 d . . .
H93A H 0.7480 0.4927 0.4120 0.045 Uiso 1 1 calc R . .
H93B H 0.6360 0.5492 0.4367 0.045 Uiso 1 1 calc R . .
H93C H 0.7234 0.6128 0.4004 0.045 Uiso 1 1 calc R . .
C103 C 0.78006(15) 0.28677(13) 0.21552(6) 0.0209(3) Uani 1 1 d . . .
H10B H 0.7200 0.2385 0.2302 0.025 Uiso 1 1 calc R . .
C113 C 0.90541(17) 0.24384(15) 0.23018(8) 0.0310(4) Uani 1 1 d . . .
H11G H 0.9161 0.2373 0.2688 0.046 Uiso 1 1 calc R . .
H11H H 0.9664 0.2910 0.2174 0.046 Uiso 1 1 calc R . .
H11I H 0.9141 0.1757 0.2138 0.046 Uiso 1 1 calc R . .
C123 C 0.75728(19) 0.28913(16) 0.15546(7) 0.0309(4) Uani 1 1 d . . .
H12D H 0.6766 0.3166 0.1467 0.046 Uiso 1 1 calc R . .
H12E H 0.7633 0.2188 0.1413 0.046 Uiso 1 1 calc R . .
H12F H 0.8173 0.3335 0.1398 0.046 Uiso 1 1 calc R . .
N14 N 0.88674(13) 0.30330(11) 0.38608(6) 0.0244(3) Uani 1 1 d . . .
C14 C 1.00755(14) 0.33953(12) 0.39428(6) 0.0184(3) Uani 1 1 d . . .
C24 C 1.03081(17) 0.42005(15) 0.35086(8) 0.0292(4) Uani 1 1 d . . .
H24A H 1.0169 0.3882 0.3154 0.035 Uiso 1 1 calc R . .
H24B H 0.9745 0.4789 0.3536 0.035 Uiso 1 1 calc R . .
C34 C 1.02888(17) 0.39196(17) 0.44835(8) 0.0328(4) Uani 1 1 d . . .
H34A H 1.0146 0.3416 0.4769 0.039 Uiso 1 1 calc R . .
H34B H 0.9716 0.4500 0.4514 0.039 Uiso 1 1 calc R . .
C44 C 1.09697(16) 0.25085(13) 0.38981(9) 0.0295(4) Uani 1 1 d . . .
H44A H 1.0848 0.2176 0.3546 0.035 Uiso 1 1 calc R . .
H44B H 1.0826 0.1982 0.4172 0.035 Uiso 1 1 calc R . .
C54 C 1.16108(18) 0.45903(15) 0.35757(9) 0.0346(4) Uani 1 1 d . . .
H54A H 1.1761 0.5105 0.3291 0.042 Uiso 1 1 calc R . .
C64 C 1.15838(17) 0.43290(19) 0.45485(9) 0.0403(5) Uani 1 1 d . . .
H64A H 1.1714 0.4670 0.4902 0.048 Uiso 1 1 calc R . .
C74 C 1.22671(17) 0.29057(16) 0.39694(9) 0.0363(5) Uani 1 1 d . . .
H74A H 1.2841 0.2316 0.3942 0.044 Uiso 1 1 calc R . .
C84 C 1.24717(18) 0.36906(17) 0.35347(9) 0.0385(5) Uani 1 1 d . . .
H84A H 1.3311 0.3946 0.3569 0.046 Uiso 1 1 calc R . .
H84B H 1.2345 0.3356 0.3184 0.046 Uiso 1 1 calc R . .
C94 C 1.17968(18) 0.51037(17) 0.41122(10) 0.0415(5) Uani 1 1 d . . .
H94A H 1.1233 0.5692 0.4137 0.050 Uiso 1 1 calc R . .
H94B H 1.2627 0.5376 0.4155 0.050 Uiso 1 1 calc R . .
C104 C 1.24492(18) 0.3416(2) 0.45087(10) 0.0457(6) Uani 1 1 d . . .
H10C H 1.3289 0.3663 0.4560 0.055 Uiso 1 1 calc R . .
H10D H 1.2302 0.2907 0.4790 0.055 Uiso 1 1 calc R . .

loop_
_atom_site_aniso_label
_atom_site_aniso_U_11
_atom_site_aniso_U_22
_atom_site_aniso_U_33
_atom_site_aniso_U_23
_atom_site_aniso_U_13
_atom_site_aniso_U_12
Fe1 0.01396(10) 0.01430(10) 0.01615(10) 0.00151(8) -0.00092(7) -0.00228(8)
N11 0.0160(6) 0.0139(5) 0.0152(6) 0.0009(4) 0.0007(5) -0.0011(5)
N21 0.0160(6) 0.0144(6) 0.0144(6) 0.0005(4) 0.0008(5) -0.0020(4)
C11 0.0215(8) 0.0194(7) 0.0261(9) 0.0040(6) -0.0014(6) -0.0074(6)
C21 0.0163(7) 0.0154(7) 0.0169(7) -0.0023(5) 0.0016(5) -0.0019(5)
C31 0.0160(7) 0.0185(7) 0.0172(7) -0.0003(6) -0.0011(5) -0.0020(5)
C41 0.0155(6) 0.0175(7) 0.0138(6) -0.0002(5) 0.0005(5) -0.0007(5)
C51 0.0188(7) 0.0231(8) 0.0207(8) 0.0030(6) -0.0036(6) -0.0013(6)
C12 0.0158(7) 0.0135(6) 0.0183(7) 0.0019(5) -0.0007(5) -0.0022(5)
C22 0.0171(7) 0.0160(7) 0.0259(8) 0.0007(6) 0.0018(6) -0.0015(6)
C32 0.0218(8) 0.0200(8) 0.0339(10) 0.0055(7) -0.0009(7) 0.0037(6)
C42 0.0285(9) 0.0252(8) 0.0270(9) 0.0075(7) -0.0061(7) 0.0024(7)
C52 0.0275(8) 0.0227(8) 0.0181(8) 0.0031(6) -0.0031(6) -0.0020(6)
C62 0.0194(7) 0.0161(7) 0.0169(7) 0.0015(5) -0.0007(6) -0.0017(5)
C72 0.0223(8) 0.0162(7) 0.0307(9) -0.0034(6) 0.0053(7) 0.0007(6)
C82 0.0441(12) 0.0200(9) 0.0429(12) -0.0070(8) -0.0027(9) 0.0000(8)
C92 0.0373(11) 0.0388(11) 0.0484(13) -0.0168(10) 0.0215(10) -0.0114(9)
C102 0.0253(8) 0.0185(7) 0.0172(7) 0.0000(6) 0.0003(6) 0.0013(6)
C112 0.0424(11) 0.0186(8) 0.0386(11) -0.0046(7) 0.0098(9) -0.0043(8)
C122 0.0269(9) 0.0274(9) 0.0254(9) 0.0014(7) 0.0041(7) 0.0011(7)
C13 0.0147(6) 0.0161(7) 0.0166(7) 0.0045(5) -0.0027(5) -0.0017(5)
C23 0.0175(7) 0.0163(7) 0.0192(7) 0.0028(6) -0.0026(6) -0.0008(5)
C33 0.0223(8) 0.0156(7) 0.0278(9) 0.0036(6) -0.0035(6) -0.0027(6)
C43 0.0214(8) 0.0223(8) 0.0286(9) 0.0104(7) -0.0017(7) -0.0050(6)
C53 0.0173(7) 0.0312(9) 0.0205(8) 0.0084(7) 0.0022(6) -0.0020(6)
C63 0.0161(7) 0.0220(7) 0.0168(7) 0.0023(6) -0.0006(6) -0.0004(6)
C73 0.0251(8) 0.0173(7) 0.0219(8) -0.0005(6) 0.0032(6) 0.0008(6)
C83 0.0274(9) 0.0276(9) 0.0357(10) -0.0008(8) 0.0047(8) 0.0062(7)
C93 0.0406(11) 0.0279(9) 0.0208(9) -0.0021(7) -0.0027(8) 0.0041(8)
C103 0.0202(7) 0.0259(8) 0.0166(7) -0.0004(6) 0.0014(6) 0.0008(6)
C113 0.0274(9) 0.0337(10) 0.0312(10) -0.0065(8) -0.0036(7) 0.0084(8)
C123 0.0358(10) 0.0380(10) 0.0186(8) -0.0022(7) -0.0016(7) 0.0013(8)
N14 0.0195(7) 0.0251(7) 0.0279(8) 0.0073(6) -0.0038(6) -0.0047(6)
C14 0.0155(7) 0.0180(7) 0.0215(8) 0.0001(6) -0.0018(6) -0.0022(5)
C24 0.0270(9) 0.0260(9) 0.0340(10) 0.0064(7) -0.0043(8) -0.0062(7)
C34 0.0219(8) 0.0509(12) 0.0254(9) -0.0096(8) 0.0009(7) -0.0030(8)
C44 0.0239(8) 0.0197(8) 0.0450(11) 0.0004(7) 0.0033(8) 0.0007(7)
C54 0.0318(10) 0.0295(10) 0.0426(12) 0.0055(8) 0.0017(9) -0.0130(8)
C64 0.0209(9) 0.0641(15) 0.0351(11) -0.0240(10) -0.0065(8) -0.0051(9)
C74 0.0204(8) 0.0314(10) 0.0575(14) -0.0029(9) 0.0047(9) 0.0064(7)
C84 0.0269(10) 0.0417(12) 0.0481(13) -0.0121(9) 0.0132(9) -0.0082(9)
C94 0.0233(9) 0.0331(10) 0.0680(16) -0.0209(10) 0.0014(10) -0.0084(8)
C104 0.0203(9) 0.0658(16) 0.0495(14) 0.0031(12) -0.0132(9) -0.0008(10)

loop_
_atom_type_symbol
_atom_type_description
_atom_type_scat_dispersion_real
_atom_type_scat_dispersion_imag
_atom_type_scat_source
C C 0.0033 0.0016 'International Tables Vol C Tables 4.2.6.8 and 6.1.1.4'
H H 0.0000 0.0000 'International Tables Vol C Tables 4.2.6.8 and 6.1.1.4'
N N 0.0061 0.0033 'International Tables Vol C Tables 4.2.6.8 and 6.1.1.4'
Fe Fe 0.3463 0.8444 'International Tables Vol C Tables 4.2.6.8 and 6.1.1.4'

loop_
_geom_angle_atom_site_label_1
_geom_angle_atom_site_label_2
_geom_angle_atom_site_label_3
_geom_angle
_geom_angle_site_symmetry_1
_geom_angle_site_symmetry_3
_geom_angle_publ_flag
N14 Fe1 N21 126.82(6) . . ?
N14 Fe1 N11 139.16(6) . . ?
N21 Fe1 N11 94.02(6) . . ?
C21 N11 C12 121.30(13) . . ?
C21 N11 Fe1 126.10(11) . . ?
C12 N11 Fe1 112.60(10) . . ?
C41 N21 C13 119.95(13) . . ?
C41 N21 Fe1 126.74(11) . . ?
C13 N21 Fe1 113.30(9) . . ?
C21 C11 H11A 109.5 . . ?
C21 C11 H11B 109.5 . . ?
H11A C11 H11B 109.5 . . ?
C21 C11 H11C 109.5 . . ?
H11A C11 H11C 109.5 . . ?
H11B C11 H11C 109.5 . . ?
N11 C21 C31 122.96(14) . . ?
N11 C21 C11 119.00(14) . . ?
C31 C21 C11 118.04(14) . . ?
C21 C31 C41 127.70(14) . . ?
C21 C31 H31A 116.1 . . ?
C41 C31 H31A 116.1 . . ?
N21 C41 C31 122.38(14) . . ?
N21 C41 C51 119.14(13) . . ?
C31 C41 C51 118.48(13) . . ?
C41 C51 H51A 109.5 . . ?
C41 C51 H51B 109.5 . . ?
H51A C51 H51B 109.5 . . ?
C41 C51 H51C 109.5 . . ?
H51A C51 H51C 109.5 . . ?
H51B C51 H51C 109.5 . . ?
C62 C12 C22 121.50(14) . . ?
C62 C12 N11 118.87(13) . . ?
C22 C12 N11 119.37(14) . . ?
C32 C22 C12 118.09(16) . . ?
C32 C22 C72 121.07(15) . . ?
C12 C22 C72 120.82(15) . . ?
C42 C32 C22 121.03(16) . . ?
C42 C32 H32A 119.5 . . ?
C22 C32 H32A 119.5 . . ?
C32 C42 C52 120.23(16) . . ?
C32 C42 H42A 119.9 . . ?
C52 C42 H42A 119.9 . . ?
C42 C52 C62 121.07(16) . . ?
C42 C52 H52A 119.5 . . ?
C62 C52 H52A 119.5 . . ?
C52 C62 C12 117.96(15) . . ?
C52 C62 C102 120.26(15) . . ?
C12 C62 C102 121.75(14) . . ?
C22 C72 C82 112.50(15) . . ?
C22 C72 C92 110.90(15) . . ?
C82 C72 C92 110.16(16) . . ?
C22 C72 H72A 107.7 . . ?
C82 C72 H72A 107.7 . . ?
C92 C72 H72A 107.7 . . ?
C72 C82 H82A 109.5 . . ?
C72 C82 H82B 109.5 . . ?
H82A C82 H82B 109.5 . . ?
C72 C82 H82C 109.5 . . ?
H82A C82 H82C 109.5 . . ?
H82B C82 H82C 109.5 . . ?
C72 C92 H92A 109.5 . . ?
C72 C92 H92B 109.5 . . ?
H92A C92 H92B 109.5 . . ?
C72 C92 H92C 109.5 . . ?
H92A C92 H92C 109.5 . . ?
H92B C92 H92C 109.5 . . ?
C62 C102 C112 110.42(15) . . ?
C62 C102 C122 112.50(14) . . ?
C112 C102 C122 110.40(14) . . ?
C62 C102 H10A 107.8 . . ?
C112 C102 H10A 107.8 . . ?
C122 C102 H10A 107.8 . . ?
C102 C112 H11D 109.5 . . ?
C102 C112 H11E 109.5 . . ?
H11D C112 H11E 109.5 . . ?
C102 C112 H11F 109.5 . . ?
H11D C112 H11F 109.5 . . ?
H11E C112 H11F 109.5 . . ?
C102 C122 H12A 109.5 . . ?
C102 C122 H12B 109.5 . . ?
H12A C122 H12B 109.5 . . ?
C102 C122 H12C 109.5 . . ?
H12A C122 H12C 109.5 . . ?
H12B C122 H12C 109.5 . . ?
C63 C13 C23 121.47(14) . . ?
C63 C13 N21 119.30(14) . . ?
C23 C13 N21 119.04(14) . . ?
C33 C23 C13 118.07(15) . . ?
C33 C23 C73 120.09(15) . . ?
C13 C23 C73 121.84(14) . . ?
C43 C33 C23 121.23(16) . . ?
C43 C33 H33A 119.4 . . ?
C23 C33 H33A 119.4 . . ?
C33 C43 C53 119.86(15) . . ?
C33 C43 H43A 120.1 . . ?
C53 C43 H43A 120.1 . . ?
C43 C53 C63 121.27(16) . . ?
C43 C53 H53A 119.4 . . ?
C63 C53 H53A 119.4 . . ?
C53 C63 C13 118.06(15) . . ?
C53 C63 C103 120.21(15) . . ?
C13 C63 C103 121.69(14) . . ?
C23 C73 C93 110.85(15) . . ?
C23 C73 C83 111.71(14) . . ?
C93 C73 C83 110.64(15) . . ?
C23 C73 H73A 107.8 . . ?
C93 C73 H73A 107.8 . . ?
C83 C73 H73A 107.8 . . ?
C73 C83 H83A 109.5 . . ?
C73 C83 H83B 109.5 . . ?
H83A C83 H83B 109.5 . . ?
C73 C83 H83C 109.5 . . ?
H83A C83 H83C 109.5 . . ?
H83B C83 H83C 109.5 . . ?
C73 C93 H93A 109.5 . . ?
C73 C93 H93B 109.5 . . ?
H93A C93 H93B 109.5 . . ?
C73 C93 H93C 109.5 . . ?
H93A C93 H93C 109.5 . . ?
H93B C93 H93C 109.5 . . ?
C63 C103 C123 112.37(14) . . ?
C63 C103 C113 110.87(14) . . ?
C123 C103 C113 110.46(15) . . ?
C63 C103 H10B 107.6 . . ?
C123 C103 H10B 107.6 . . ?
C113 C103 H10B 107.6 . . ?
C103 C113 H11G 109.5 . . ?
C103 C113 H11H 109.5 . . ?
H11G C113 H11H 109.5 . . ?
C103 C113 H11I 109.5 . . ?
H11G C113 H11I 109.5 . . ?
H11H C113 H11I 109.5 . . ?
C103 C123 H12D 109.5 . . ?
C103 C123 H12E 109.5 . . ?
H12D C123 H12E 109.5 . . ?
C103 C123 H12F 109.5 . . ?
H12D C123 H12F 109.5 . . ?
H12E C123 H12F 109.5 . . ?
C14 N14 Fe1 170.40(13) . . ?
N14 C14 C44 110.85(14) . . ?
N14 C14 C34 111.96(14) . . ?
C44 C14 C34 109.11(15) . . ?
N14 C14 C24 108.06(13) . . ?
C44 C14 C24 108.59(15) . . ?
C34 C14 C24 108.17(15) . . ?
C54 C24 C14 109.61(15) . . ?
C54 C24 H24A 109.7 . . ?
C14 C24 H24A 109.7 . . ?
C54 C24 H24B 109.7 . . ?
C14 C24 H24B 109.7 . . ?
H24A C24 H24B 108.2 . . ?
C14 C34 C64 110.33(15) . . ?
C14 C34 H34A 109.6 . . ?
C64 C34 H34A 109.6 . . ?
C14 C34 H34B 109.6 . . ?
C64 C34 H34B 109.6 . . ?
H34A C34 H34B 108.1 . . ?
C14 C44 C74 110.72(14) . . ?
C14 C44 H44A 109.5 . . ?
C74 C44 H44A 109.5 . . ?
C14 C44 H44B 109.5 . . ?
C74 C44 H44B 109.5 . . ?
H44A C44 H44B 108.1 . . ?
C94 C54 C84 109.95(18) . . ?
C94 C54 C24 109.02(17) . . ?
C84 C54 C24 109.75(16) . . ?
C94 C54 H54A 109.4 . . ?
C84 C54 H54A 109.4 . . ?
C24 C54 H54A 109.4 . . ?
C94 C64 C104 109.73(18) . . ?
C94 C64 C34 109.38(17) . . ?
C104 C64 C34 108.56(19) . . ?
C94 C64 H64A 109.7 . . ?
C104 C64 H64A 109.7 . . ?
C34 C64 H64A 109.7 . . ?
C104 C74 C84 109.91(19) . . ?
C104 C74 C44 109.31(17) . . ?
C84 C74 C44 108.33(17) . . ?
C104 C74 H74A 109.8 . . ?
C84 C74 H74A 109.8 . . ?
C44 C74 H74A 109.8 . . ?
C54 C84 C74 110.05(17) . . ?
C54 C84 H84A 109.7 . . ?
C74 C84 H84A 109.7 . . ?
C54 C84 H84B 109.7 . . ?
C74 C84 H84B 109.7 . . ?
H84A C84 H84B 108.2 . . ?
C54 C94 C64 110.02(16) . . ?
C54 C94 H94A 109.7 . . ?
C64 C94 H94A 109.7 . . ?
C54 C94 H94B 109.7 . . ?
C64 C94 H94B 109.7 . . ?
H94A C94 H94B 108.2 . . ?
C74 C104 C64 109.86(17) . . ?
C74 C104 H10C 109.7 . . ?
C64 C104 H10C 109.7 . . ?
C74 C104 H10D 109.7 . . ?
C64 C104 H10D 109.7 . . ?
H10C C104 H10D 108.2 . . ?

loop_
_geom_bond_atom_site_label_1
_geom_bond_atom_site_label_2
_geom_bond_distance
_geom_bond_site_symmetry_2
_geom_bond_publ_flag
Fe1 N14 1.6699(15) . ?
Fe1 N21 1.9177(13) . ?
Fe1 N11 1.9285(13) . ?
N11 C21 1.333(2) . ?
N11 C12 1.4373(19) . ?
N21 C41 1.3346(19) . ?
N21 C13 1.4348(19) . ?
C11 C21 1.505(2) . ?
C11 H11A 0.9800 . ?
C11 H11B 0.9800 . ?
C11 H11C 0.9800 . ?
C21 C31 1.395(2) . ?
C31 C41 1.401(2) . ?
C31 H31A 0.9500 . ?
C41 C51 1.504(2) . ?
C51 H51A 0.9800 . ?
C51 H51B 0.9800 . ?
C51 H51C 0.9800 . ?
C12 C62 1.402(2) . ?
C12 C22 1.406(2) . ?
C22 C32 1.394(2) . ?
C22 C72 1.516(2) . ?
C32 C42 1.377(3) . ?
C32 H32A 0.9500 . ?
C42 C52 1.384(3) . ?
C42 H42A 0.9500 . ?
C52 C62 1.394(2) . ?
C52 H52A 0.9500 . ?
C62 C102 1.511(2) . ?
C72 C82 1.524(2) . ?
C72 C92 1.527(3) . ?
C72 H72A 1.0000 . ?
C82 H82A 0.9800 . ?
C82 H82B 0.9800 . ?
C82 H82C 0.9800 . ?
C92 H92A 0.9800 . ?
C92 H92B 0.9800 . ?
C92 H92C 0.9800 . ?
C102 C112 1.529(2) . ?
C102 C122 1.531(2) . ?
C102 H10A 1.0000 . ?
C112 H11D 0.9800 . ?
C112 H11E 0.9800 . ?
C112 H11F 0.9800 . ?
C122 H12A 0.9800 . ?
C122 H12B 0.9800 . ?
C122 H12C 0.9800 . ?
C13 C63 1.401(2) . ?
C13 C23 1.408(2) . ?
C23 C33 1.394(2) . ?
C23 C73 1.515(2) . ?
C33 C43 1.380(3) . ?
C33 H33A 0.9500 . ?
C43 C53 1.385(3) . ?
C43 H43A 0.9500 . ?
C53 C63 1.394(2) . ?
C53 H53A 0.9500 . ?
C63 C103 1.521(2) . ?
C73 C93 1.528(3) . ?
C73 C83 1.528(2) . ?
C73 H73A 1.0000 . ?
C83 H83A 0.9800 . ?
C83 H83B 0.9800 . ?
C83 H83C 0.9800 . ?
C93 H93A 0.9800 . ?
C93 H93B 0.9800 . ?
C93 H93C 0.9800 . ?
C103 C123 1.526(2) . ?
C103 C113 1.529(2) . ?
C103 H10B 1.0000 . ?
C113 H11G 0.9800 . ?
C113 H11H 0.9800 . ?
C113 H11I 0.9800 . ?
C123 H12D 0.9800 . ?
C123 H12E 0.9800 . ?
C123 H12F 0.9800 . ?
N14 C14 1.429(2) . ?
C14 C44 1.526(2) . ?
C14 C34 1.533(2) . ?
C14 C24 1.544(2) . ?
C24 C54 1.536(3) . ?
C24 H24A 0.9900 . ?
C24 H24B 0.9900 . ?
C34 C64 1.536(3) . ?
C34 H34A 0.9900 . ?
C34 H34B 0.9900 . ?
C44 C74 1.535(3) . ?
C44 H44A 0.9900 . ?
C44 H44B 0.9900 . ?
C54 C94 1.514(3) . ?
C54 C84 1.514(3) . ?
C54 H54A 1.0000 . ?
C64 C94 1.517(3) . ?
C64 C104 1.530(3) . ?
C64 H64A 1.0000 . ?
C74 C104 1.518(3) . ?
C74 C84 1.522(3) . ?
C74 H74A 1.0000 . ?
C84 H84A 0.9900 . ?
C84 H84B 0.9900 . ?
C94 H94A 0.9900 . ?
C94 H94B 0.9900 . ?
C104 H10C 0.9900 . ?
C104 H10D 0.9900 . ?

loop_
_geom_torsion_atom_site_label_1
_geom_torsion_atom_site_label_2
_geom_torsion_atom_site_label_3
_geom_torsion_atom_site_label_4
_geom_torsion
_geom_torsion_site_symmetry_1
_geom_torsion_site_symmetry_2
_geom_torsion_site_symmetry_3
_geom_torsion_site_symmetry_4
_geom_torsion_publ_flag
N14 Fe1 N11 C21 -176.68(13) . . . . ?
N21 Fe1 N11 C21 2.93(13) . . . . ?
N14 Fe1 N11 C12 4.32(16) . . . . ?
N21 Fe1 N11 C12 -176.07(10) . . . . ?
N14 Fe1 N21 C41 178.11(13) . . . . ?
N11 Fe1 N21 C41 -1.57(14) . . . . ?
N14 Fe1 N21 C13 -0.96(14) . . . . ?
N11 Fe1 N21 C13 179.36(10) . . . . ?
C12 N11 C21 C31 176.98(14) . . . . ?
Fe1 N11 C21 C31 -1.9(2) . . . . ?
C12 N11 C21 C11 -2.3(2) . . . . ?
Fe1 N11 C21 C11 178.77(11) . . . . ?
N11 C21 C31 C41 -1.5(3) . . . . ?
C11 C21 C31 C41 177.82(15) . . . . ?
C13 N21 C41 C31 178.20(14) . . . . ?
Fe1 N21 C41 C31 -0.8(2) . . . . ?
C13 N21 C41 C51 -1.8(2) . . . . ?
Fe1 N21 C41 C51 179.18(11) . . . . ?
C21 C31 C41 N21 2.9(3) . . . . ?
C21 C31 C41 C51 -177.05(15) . . . . ?
C21 N11 C12 C62 -92.04(18) . . . . ?
Fe1 N11 C12 C62 87.01(15) . . . . ?
C21 N11 C12 C22 93.75(18) . . . . ?
Fe1 N11 C12 C22 -87.20(15) . . . . ?
C62 C12 C22 C32 -3.8(2) . . . . ?
N11 C12 C22 C32 170.21(14) . . . . ?
C62 C12 C22 C72 178.12(14) . . . . ?
N11 C12 C22 C72 -7.8(2) . . . . ?
C12 C22 C32 C42 1.2(2) . . . . ?
C72 C22 C32 C42 179.24(16) . . . . ?
C22 C32 C42 C52 1.6(3) . . . . ?
C32 C42 C52 C62 -1.9(3) . . . . ?
C42 C52 C62 C12 -0.6(2) . . . . ?
C42 C52 C62 C102 -178.73(16) . . . . ?
C22 C12 C62 C52 3.5(2) . . . . ?
N11 C12 C62 C52 -170.53(14) . . . . ?
C22 C12 C62 C102 -178.37(14) . . . . ?
N11 C12 C62 C102 7.5(2) . . . . ?
C32 C22 C72 C82 45.6(2) . . . . ?
C12 C22 C72 C82 -136.46(17) . . . . ?
C32 C22 C72 C92 -78.3(2) . . . . ?
C12 C22 C72 C92 99.66(19) . . . . ?
C52 C62 C102 C112 77.21(19) . . . . ?
C12 C62 C102 C112 -100.83(18) . . . . ?
C52 C62 C102 C122 -46.6(2) . . . . ?
C12 C62 C102 C122 135.34(16) . . . . ?
C41 N21 C13 C63 -87.31(18) . . . . ?
Fe1 N21 C13 C63 91.83(15) . . . . ?
C41 N21 C13 C23 97.61(17) . . . . ?
Fe1 N21 C13 C23 -83.26(15) . . . . ?
C63 C13 C23 C33 -2.3(2) . . . . ?
N21 C13 C23 C33 172.71(14) . . . . ?
C63 C13 C23 C73 178.60(14) . . . . ?
N21 C13 C23 C73 -6.4(2) . . . . ?
C13 C23 C33 C43 1.5(2) . . . . ?
C73 C23 C33 C43 -179.35(15) . . . . ?
C23 C33 C43 C53 0.4(3) . . . . ?
C33 C43 C53 C63 -1.7(3) . . . . ?
C43 C53 C63 C13 1.0(2) . . . . ?
C43 C53 C63 C103 -176.77(15) . . . . ?
C23 C13 C63 C53 1.1(2) . . . . ?
N21 C13 C63 C53 -173.91(14) . . . . ?
C23 C13 C63 C103 178.77(14) . . . . ?
N21 C13 C63 C103 3.8(2) . . . . ?
C33 C23 C73 C93 -66.53(19) . . . . ?
C13 C23 C73 C93 112.58(17) . . . . ?
C33 C23 C73 C83 57.4(2) . . . . ?
C13 C23 C73 C83 -123.52(17) . . . . ?
C53 C63 C103 C123 -49.8(2) . . . . ?
C13 C63 C103 C123 132.57(16) . . . . ?
C53 C63 C103 C113 74.4(2) . . . . ?
C13 C63 C103 C113 -103.27(18) . . . . ?
N14 C14 C24 C54 -178.68(15) . . . . ?
C44 C14 C24 C54 -58.4(2) . . . . ?
C34 C14 C24 C54 59.92(19) . . . . ?
N14 C14 C34 C64 -178.14(16) . . . . ?
C44 C14 C34 C64 58.8(2) . . . . ?
C24 C14 C34 C64 -59.2(2) . . . . ?
N14 C14 C44 C74 178.27(16) . . . . ?
C34 C14 C44 C74 -58.0(2) . . . . ?
C24 C14 C44 C74 59.7(2) . . . . ?
C14 C24 C54 C94 -61.1(2) . . . . ?
C14 C24 C54 C84 59.4(2) . . . . ?
C14 C34 C64 C94 59.5(2) . . . . ?
C14 C34 C64 C104 -60.2(2) . . . . ?
C14 C44 C74 C104 59.1(2) . . . . ?
C14 C44 C74 C84 -60.7(2) . . . . ?
C94 C54 C84 C74 59.1(2) . . . . ?
C24 C54 C84 C74 -60.8(2) . . . . ?
C104 C74 C84 C54 -58.8(2) . . . . ?
C44 C74 C84 C54 60.6(2) . . . . ?
C84 C54 C94 C64 -59.4(2) . . . . ?
C24 C54 C94 C64 61.0(2) . . . . ?
C104 C64 C94 C54 59.0(2) . . . . ?
C34 C64 C94 C54 -60.0(2) . . . . ?
C84 C74 C104 C64 58.4(2) . . . . ?
C44 C74 C104 C64 -60.4(2) . . . . ?
C94 C64 C104 C74 -58.6(2) . . . . ?
C34 C64 C104 C74 60.9(2) . . . . ?
